data_7700493
loop_
_publ_author_name
'Zhang, Sihan'
'Shang, Rong'
'Nakamoto, Masaaki'
'Yamamoto, Yohsuke'
'Adachi, Yohei'
'Ohshita, Joji'

_publ_section_title
;
 Bis(diphenylphosphinyl)-functionalized dipyrido-annulated NHC towards
 copper(i) and silver(i).
;
_journal_issue 32
_journal_name_full 'Dalton transactions (Cambridge, England : 2003)'
_journal_page_first 12250
_journal_page_last 12256
_journal_paper_doi 10.1039/c9dt02435b
_journal_volume 48
_journal_year 2019
_chemical_formula_sum 'C86 H84 Br8 Cu8 N4 P4'
_chemical_formula_weight 2445.05
_space_group_crystal_system monoclinic
_space_group_IT_number 14
_space_group_name_Hall '-P 2ybc'
_space_group_name_H-M_alt 'P 1 21/c 1'
_symmetry_space_group_name_Hall '-P 2ybc'
_symmetry_space_group_name_H-M 'P 1 21/c 1'
_atom_sites_solution_hydrogens geom
_audit_creation_method SHELXL-2014/5
_audit_update_record
;
2019-06-01 deposited with the CCDC.    2019-07-09 downloaded from the CCDC.
;
_cell_angle_alpha 90
_cell_angle_beta 97.0900(10)
_cell_angle_gamma 90
_cell_formula_units_Z 2
_cell_length_a 9.3808(6)
_cell_length_b 25.6046(17)
_cell_length_c 18.5364(12)
_cell_measurement_reflns_used 9956
_cell_measurement_temperature 123(2)
_cell_measurement_theta_max 26.71
_cell_measurement_theta_min 2.33
_cell_volume 4418.2(5)
_computing_cell_refinement 'Bruker SAINT'
_computing_data_collection 'Bruker APEX2'
_computing_data_reduction 'Bruker SAINT'
_computing_structure_refinement 'SHELXL-2014/5 (Sheldrick, 2014)'
_computing_structure_solution 'SHELXT 2014/5 (Sheldrick, 2014)'
_diffrn_ambient_temperature 123(2)
_diffrn_measured_fraction_theta_full 0.998
_diffrn_measured_fraction_theta_max 0.997
_diffrn_measurement_device_type 'Bruker APEX-II CCD'
_diffrn_measurement_method '\f and \w scans'
_diffrn_radiation_type MoK\a
_diffrn_radiation_wavelength 0.71073
_diffrn_reflns_av_R_equivalents 0.1118
_diffrn_reflns_av_unetI/netI 0.0813
_diffrn_reflns_Laue_measured_fraction_full 0.998
_diffrn_reflns_Laue_measured_fraction_max 0.997
_diffrn_reflns_limit_h_max 11
_diffrn_reflns_limit_h_min -10
_diffrn_reflns_limit_k_max 32
_diffrn_reflns_limit_k_min -32
_diffrn_reflns_limit_l_max 18
_diffrn_reflns_limit_l_min -23
_diffrn_reflns_number 23849
_diffrn_reflns_point_group_measured_fraction_full 0.998
_diffrn_reflns_point_group_measured_fraction_max 0.997
_diffrn_reflns_theta_full 25.000
_diffrn_reflns_theta_max 26.726
_diffrn_reflns_theta_min 1.938
_exptl_absorpt_coefficient_mu 5.622
_exptl_absorpt_correction_T_max 0.399
_exptl_absorpt_correction_T_min 0.253
_exptl_absorpt_correction_type multi-scan
_exptl_crystal_colour 'clear yellowish yellow'
_exptl_crystal_colour_lustre clear
_exptl_crystal_colour_modifier yellowish
_exptl_crystal_colour_primary yellow
_exptl_crystal_density_diffrn 1.838
_exptl_crystal_description block
_exptl_crystal_F_000 2400
_exptl_crystal_size_max 0.38
_exptl_crystal_size_mid 0.25
_exptl_crystal_size_min 0.06
_refine_diff_density_max 1.637
_refine_diff_density_min -1.535
_refine_diff_density_rms 0.195
_refine_ls_extinction_method none
_refine_ls_goodness_of_fit_ref 1.026
_refine_ls_hydrogen_treatment constr
_refine_ls_matrix_type full
_refine_ls_number_parameters 502
_refine_ls_number_reflns 9337
_refine_ls_number_restraints 144
_refine_ls_restrained_S_all 1.032
_refine_ls_R_factor_all 0.0692
_refine_ls_R_factor_gt 0.0558
_refine_ls_shift/su_max 0.001
_refine_ls_shift/su_mean 0.000
_refine_ls_structure_factor_coef Fsqd
_refine_ls_weighting_details 'w=1/[\s^2^(Fo^2^)+(0.0921P)^2^+8.6060P] where P=(Fo^2^+2Fc^2^)/3'
_refine_ls_weighting_scheme calc
_refine_ls_wR_factor_gt 0.1596
_refine_ls_wR_factor_ref 0.1696
_reflns_Friedel_coverage 0.000
_reflns_number_gt 7255
_reflns_number_total 9337
_reflns_threshold_expression 'I > 2\s(I)'
_cod_data_source_file c9dt02435b2.cif
_cod_data_source_block 6_Cu4LBr4
_cod_depositor_comments 'Adding full bibliography for 7700491--7700494.cif.'
_cod_database_code 7700493
_shelx_space_group_comment
;
The symmetry employed for this shelxl refinement is uniquely defined
by the following loop, which should always be used as a source of
symmetry information in preference to the above space-group names.
They are only intended as comments.
;
_shelx_estimated_absorpt_t_max 0.399
_shelx_estimated_absorpt_t_min 0.165
_shelxl_version_number 2014/5

loop_
_space_group_symop_operation_xyz
'x, y, z'
'-x, y+1/2, -z+1/2'
'-x, -y, -z'
'x, -y-1/2, z-1/2'

loop_
_atom_site_label
_atom_site_type_symbol
_atom_site_fract_x
_atom_site_fract_y
_atom_site_fract_z
_atom_site_U_iso_or_equiv
_atom_site_adp_type
_atom_site_occupancy
_atom_site_site_symmetry_order
_atom_site_calc_flag
_atom_site_refinement_flags_posn
_atom_site_refinement_flags_adp
Br1 Br 0.96869(7) 0.37393(2) 0.89211(3) 0.02977(16) Uani 1 1 d . .
Br2 Br 1.21914(6) 0.45831(2) 0.78118(3) 0.02870(16) Uani 1 1 d . .
Br3 Br 1.22807(6) 0.29115(2) 0.77374(3) 0.02801(16) Uani 1 1 d . .
Br4 Br 0.98603(6) 0.37590(2) 0.61965(3) 0.02488(15) Uani 1 1 d . .
Cu1 Cu 0.81353(7) 0.37168(2) 0.78885(3) 0.01778(16) Uani 1 1 d . .
Cu2 Cu 0.98046(7) 0.43552(2) 0.72156(4) 0.02174(17) Uani 1 1 d . .
Cu3 Cu 0.98757(7) 0.31280(2) 0.71772(3) 0.02134(17) Uani 1 1 d . .
Cu4 Cu 1.15347(9) 0.37320(2) 0.81221(4) 0.0332(2) Uani 1 1 d . .
P1 P 0.79433(13) 0.48534(5) 0.74280(7) 0.0160(3) Uani 1 1 d . .
P2 P 0.80263(13) 0.26056(5) 0.73032(7) 0.0156(3) Uani 1 1 d . .
N1 N 0.5837(4) 0.41486(14) 0.6836(2) 0.0145(8) Uani 1 1 d . .
N2 N 0.5894(4) 0.33137(14) 0.6770(2) 0.0153(8) Uani 1 1 d . .
C1 C 0.6596(5) 0.37236(16) 0.7131(3) 0.0163(10) Uani 1 1 d . .
C2 C 0.6200(5) 0.46792(17) 0.6933(3) 0.0158(9) Uani 1 1 d . .
C3 C 0.5284(5) 0.50354(17) 0.6591(3) 0.0162(9) Uani 1 1 d . .
H3 H 0.5521 0.5394 0.6656 0.019 Uiso 1 1 calc R U
C4 C 0.3979(5) 0.49059(18) 0.6138(3) 0.0150(9) Uani 1 1 d . .
C5 C 0.3683(5) 0.43904(17) 0.6020(3) 0.0164(9) Uani 1 1 d . .
H5 H 0.2833 0.4288 0.5721 0.020 Uiso 1 1 calc R U
C6 C 0.4651(5) 0.40060(17) 0.6344(3) 0.0147(9) Uani 1 1 d . .
C7 C 0.4691(5) 0.34687(18) 0.6296(3) 0.0155(9) Uani 1 1 d . .
C8 C 0.3803(5) 0.31029(18) 0.5899(3) 0.0183(10) Uani 1 1 d . .
H8 H 0.2954 0.3215 0.5607 0.022 Uiso 1 1 calc R U
C9 C 0.4160(5) 0.25774(19) 0.5930(3) 0.0193(10) Uani 1 1 d . .
C10 C 0.5444(5) 0.24403(18) 0.6387(3) 0.0199(10) Uani 1 1 d . .
H10 H 0.5715 0.2083 0.6411 0.024 Uiso 1 1 calc R U
C11 C 0.6302(5) 0.27870(17) 0.6790(3) 0.0158(9) Uani 1 1 d . .
C12 C 0.3046(5) 0.53491(18) 0.5805(3) 0.0191(10) Uani 1 1 d . .
C13 C 0.1656(6) 0.5138(2) 0.5398(3) 0.0313(13) Uani 1 1 d . .
H13A H 0.1877 0.4918 0.4993 0.047 Uiso 1 1 calc R U
H13B H 0.1046 0.5430 0.5208 0.047 Uiso 1 1 calc R U
H13C H 0.1149 0.4930 0.5730 0.047 Uiso 1 1 calc R U
C14 C 0.2698(6) 0.5731(2) 0.6391(3) 0.0258(11) Uani 1 1 d . .
H14A H 0.3593 0.5870 0.6649 0.039 Uiso 1 1 calc R U
H14B H 0.2158 0.5550 0.6736 0.039 Uiso 1 1 calc R U
H14C H 0.2119 0.6020 0.6164 0.039 Uiso 1 1 calc R U
C15 C 0.3855(6) 0.5639(2) 0.5253(3) 0.0294(13) Uani 1 1 d . .
H15A H 0.4062 0.5397 0.4871 0.044 Uiso 1 1 calc R U
H15B H 0.4757 0.5779 0.5501 0.044 Uiso 1 1 calc R U
H15C H 0.3259 0.5927 0.5036 0.044 Uiso 1 1 calc R U
C16 C 0.3263(6) 0.2145(2) 0.5537(3) 0.0277(12) Uani 1 1 d . .
C17 C 0.1970(8) 0.2365(2) 0.5062(4) 0.0468(18) Uani 1 1 d . .
H17A H 0.2295 0.2584 0.4680 0.070 Uiso 1 1 calc R U
H17B H 0.1394 0.2576 0.5359 0.070 Uiso 1 1 calc R U
H17C H 0.1384 0.2077 0.4838 0.070 Uiso 1 1 calc R U
C18 C 0.4165(8) 0.1830(2) 0.5057(4) 0.0428(16) Uani 1 1 d . .
H18A H 0.3579 0.1549 0.4815 0.064 Uiso 1 1 calc R U
H18B H 0.4996 0.1679 0.5358 0.064 Uiso 1 1 calc R U
H18C H 0.4498 0.2060 0.4689 0.064 Uiso 1 1 calc R U
C19 C 0.2750(7) 0.1782(2) 0.6107(3) 0.0339(14) Uani 1 1 d . .
H19A H 0.2189 0.1496 0.5864 0.051 Uiso 1 1 calc R U
H19B H 0.2150 0.1979 0.6409 0.051 Uiso 1 1 calc R U
H19C H 0.3583 0.1639 0.6415 0.051 Uiso 1 1 calc R U
C21 C 0.7555(6) 0.4971(2) 0.8350(3) 0.0245(11) Uani 1 1 d . U
C22 C 0.8657(6) 0.5125(2) 0.8870(3) 0.0299(12) Uani 1 1 d . U
H22 H 0.9612 0.5126 0.8749 0.036 Uiso 1 1 calc R U
C23 C 0.8423(7) 0.5277(2) 0.9555(3) 0.0375(13) Uani 1 1 d . U
H23 H 0.9207 0.5382 0.9899 0.045 Uiso 1 1 calc R U
C24 C 0.7082(9) 0.5278(4) 0.9737(4) 0.063(2) Uani 1 1 d . U
H24 H 0.6920 0.5359 1.0220 0.075 Uiso 1 1 calc R U
C25 C 0.5927(9) 0.5159(4) 0.9214(4) 0.076(2) Uani 1 1 d . U
H25 H 0.4971 0.5198 0.9325 0.092 Uiso 1 1 calc R U
C26 C 0.6173(8) 0.4983(4) 0.8531(4) 0.0616(19) Uani 1 1 d . U
H26 H 0.5392 0.4871 0.8190 0.074 Uiso 1 1 calc R U
C31 C 0.8145(5) 0.55126(18) 0.7082(3) 0.0209(10) Uani 1 1 d . .
C32 C 0.7687(8) 0.5954(2) 0.7405(3) 0.0366(15) Uani 1 1 d . .
H32 H 0.7311 0.5931 0.7857 0.044 Uiso 1 1 calc R U
C33 C 0.7780(9) 0.6441(2) 0.7060(4) 0.052(2) Uani 1 1 d . .
H33 H 0.7464 0.6747 0.7281 0.062 Uiso 1 1 calc R U
C34 C 0.8318(7) 0.6477(2) 0.6412(4) 0.0427(17) Uani 1 1 d . .
H34 H 0.8368 0.6807 0.6181 0.051 Uiso 1 1 calc R U
C35 C 0.8785(7) 0.6038(3) 0.6097(4) 0.0401(15) Uani 1 1 d . .
H35 H 0.9163 0.6063 0.5646 0.048 Uiso 1 1 calc R U
C36 C 0.8712(6) 0.5555(2) 0.6428(3) 0.0325(13) Uani 1 1 d . .
H36 H 0.9053 0.5252 0.6207 0.039 Uiso 1 1 calc R U
C41 C 0.7559(5) 0.24178(18) 0.8197(3) 0.0183(10) Uani 1 1 d . .
C42 C 0.8659(6) 0.2354(2) 0.8752(3) 0.0229(11) Uani 1 1 d . .
H42 H 0.9617 0.2437 0.8678 0.027 Uiso 1 1 calc R U
C43 C 0.8367(7) 0.2168(2) 0.9425(3) 0.0296(12) Uani 1 1 d . .
H43 H 0.9133 0.2110 0.9802 0.036 Uiso 1 1 calc R U
C44 C 0.6973(7) 0.2070(2) 0.9546(3) 0.0312(13) Uani 1 1 d . .
H44 H 0.6774 0.1954 1.0010 0.037 Uiso 1 1 calc R U
C45 C 0.5868(6) 0.2139(2) 0.8994(3) 0.0326(13) Uani 1 1 d . .
H45 H 0.4908 0.2068 0.9079 0.039 Uiso 1 1 calc R U
C46 C 0.6143(6) 0.2311(2) 0.8312(3) 0.0258(11) Uani 1 1 d . .
H46 H 0.5379 0.2354 0.7930 0.031 Uiso 1 1 calc R U
C51 C 0.8307(6) 0.1985(2) 0.6853(3) 0.0223(10) Uani 1 1 d . U
C52 C 0.8062(7) 0.1503(2) 0.7140(3) 0.0355(13) Uani 1 1 d . U
H52 H 0.7831 0.1471 0.7623 0.043 Uiso 1 1 calc R U
C53 C 0.8158(9) 0.1063(3) 0.6708(4) 0.0509(17) Uani 1 1 d . U
H53 H 0.8010 0.0729 0.6909 0.061 Uiso 1 1 calc R U
C54 C 0.8451(8) 0.1091(3) 0.6021(4) 0.0459(16) Uani 1 1 d . U
H54 H 0.8470 0.0784 0.5736 0.055 Uiso 1 1 calc R U
C55 C 0.8727(8) 0.1573(3) 0.5733(4) 0.0461(15) Uani 1 1 d . U
H55 H 0.8951 0.1600 0.5248 0.055 Uiso 1 1 calc R U
C56 C 0.8671(7) 0.2013(2) 0.6158(3) 0.0382(14) Uani 1 1 d . U
H56 H 0.8889 0.2343 0.5965 0.046 Uiso 1 1 calc R U

loop_
_atom_site_aniso_label
_atom_site_aniso_U_11
_atom_site_aniso_U_22
_atom_site_aniso_U_33
_atom_site_aniso_U_23
_atom_site_aniso_U_13
_atom_site_aniso_U_12
Br1 0.0404(3) 0.0249(3) 0.0232(3) 0.0030(2) 0.0005(2) -0.0015(2)
Br2 0.0278(3) 0.0179(3) 0.0414(3) 0.0015(2) 0.0085(2) -0.0049(2)
Br3 0.0278(3) 0.0179(3) 0.0388(3) 0.0011(2) 0.0059(2) 0.0040(2)
Br4 0.0362(3) 0.0167(3) 0.0237(3) 0.0035(2) 0.0115(2) -0.0009(2)
Cu1 0.0232(3) 0.0127(3) 0.0180(3) 0.0014(2) 0.0047(2) -0.0006(2)
Cu2 0.0232(3) 0.0122(3) 0.0316(4) 0.0039(3) 0.0107(3) 0.0028(2)
Cu3 0.0242(3) 0.0137(3) 0.0278(4) 0.0006(2) 0.0101(3) -0.0031(2)
Cu4 0.0468(5) 0.0165(4) 0.0340(4) 0.0008(3) -0.0034(3) 0.0003(3)
P1 0.0204(6) 0.0082(5) 0.0206(6) -0.0011(5) 0.0067(5) -0.0006(4)
P2 0.0203(6) 0.0094(6) 0.0182(6) 0.0035(5) 0.0064(5) 0.0000(4)
N1 0.021(2) 0.0081(18) 0.016(2) 0.0006(15) 0.0071(15) 0.0008(14)
N2 0.021(2) 0.0064(18) 0.020(2) 0.0018(16) 0.0103(16) -0.0003(14)
C1 0.017(2) 0.010(2) 0.023(3) -0.0006(18) 0.0082(19) -0.0016(16)
C2 0.023(2) 0.010(2) 0.016(2) 0.0015(18) 0.0089(18) 0.0015(18)
C3 0.023(2) 0.007(2) 0.021(2) -0.0009(18) 0.0121(19) 0.0010(17)
C4 0.019(2) 0.010(2) 0.018(2) 0.0007(18) 0.0104(18) 0.0010(17)
C5 0.020(2) 0.011(2) 0.019(2) 0.0028(19) 0.0051(18) 0.0012(17)
C6 0.019(2) 0.008(2) 0.018(2) 0.0012(18) 0.0068(18) -0.0025(17)
C7 0.020(2) 0.011(2) 0.017(2) 0.0018(19) 0.0075(18) 0.0013(17)
C8 0.025(3) 0.012(2) 0.019(2) 0.0018(19) 0.0057(19) -0.0026(18)
C9 0.031(3) 0.011(2) 0.016(2) 0.0046(19) 0.005(2) -0.0007(19)
C10 0.027(3) 0.009(2) 0.024(3) 0.004(2) 0.008(2) -0.0023(19)
C11 0.022(2) 0.008(2) 0.017(2) 0.0026(18) 0.0032(18) 0.0003(18)
C12 0.026(3) 0.012(2) 0.021(3) 0.001(2) 0.011(2) 0.0037(19)
C13 0.033(3) 0.019(3) 0.040(3) 0.003(2) 0.000(2) 0.010(2)
C14 0.031(3) 0.018(2) 0.031(3) 0.001(2) 0.011(2) 0.010(2)
C15 0.041(3) 0.022(3) 0.028(3) 0.010(2) 0.018(2) 0.012(2)
C16 0.038(3) 0.013(2) 0.031(3) 0.006(2) 0.000(2) -0.007(2)
C17 0.059(4) 0.021(3) 0.052(4) 0.000(3) -0.026(3) -0.015(3)
C18 0.067(5) 0.024(3) 0.037(4) -0.007(3) 0.005(3) -0.011(3)
C19 0.045(4) 0.018(3) 0.039(3) 0.001(3) 0.004(3) -0.014(2)
C21 0.027(3) 0.023(3) 0.025(2) 0.000(2) 0.007(2) -0.007(2)
C22 0.035(3) 0.026(3) 0.028(3) -0.005(2) 0.003(2) -0.002(2)
C23 0.045(3) 0.033(3) 0.033(3) -0.008(2) 0.000(2) -0.003(3)
C24 0.058(4) 0.104(5) 0.028(3) -0.011(3) 0.015(3) -0.014(4)
C25 0.054(4) 0.135(6) 0.044(4) -0.014(4) 0.020(3) -0.021(4)
C26 0.044(3) 0.108(5) 0.036(3) -0.014(4) 0.015(3) -0.024(3)
C31 0.025(3) 0.010(2) 0.028(3) -0.002(2) 0.007(2) -0.0056(19)
C32 0.071(5) 0.013(3) 0.027(3) 0.001(2) 0.014(3) 0.000(3)
C33 0.087(6) 0.012(3) 0.054(5) 0.001(3) -0.001(4) 0.000(3)
C34 0.047(4) 0.023(3) 0.054(4) 0.021(3) -0.006(3) -0.014(3)
C35 0.041(4) 0.036(4) 0.048(4) 0.019(3) 0.024(3) 0.001(3)
C36 0.037(3) 0.029(3) 0.035(3) 0.007(3) 0.019(3) 0.006(2)
C41 0.027(3) 0.010(2) 0.020(2) -0.0009(19) 0.0086(19) 0.0030(18)
C42 0.028(3) 0.018(2) 0.024(3) 0.000(2) 0.007(2) 0.000(2)
C43 0.043(3) 0.021(3) 0.026(3) 0.001(2) 0.006(2) -0.001(2)
C44 0.054(4) 0.026(3) 0.017(3) -0.004(2) 0.019(3) 0.000(3)
C45 0.034(3) 0.036(3) 0.032(3) -0.003(3) 0.021(3) -0.007(2)
C46 0.026(3) 0.026(3) 0.026(3) -0.002(2) 0.008(2) 0.000(2)
C51 0.030(3) 0.016(2) 0.023(2) 0.0018(19) 0.012(2) 0.0046(19)
C52 0.069(4) 0.012(2) 0.028(3) 0.003(2) 0.014(3) 0.006(2)
C53 0.093(5) 0.016(3) 0.045(3) 0.000(3) 0.017(3) 0.008(3)
C54 0.068(4) 0.030(3) 0.042(3) -0.011(3) 0.016(3) 0.015(3)
C55 0.064(4) 0.046(3) 0.034(3) -0.006(3) 0.027(3) 0.008(3)
C56 0.056(4) 0.032(3) 0.031(3) 0.001(2) 0.024(3) 0.002(3)

loop_
_atom_type_symbol
_atom_type_description
_atom_type_scat_dispersion_real
_atom_type_scat_dispersion_imag
_atom_type_scat_source
C C 0.0033 0.0016 'International Tables Vol C Tables 4.2.6.8 and 6.1.1.4'
H H 0.0000 0.0000 'International Tables Vol C Tables 4.2.6.8 and 6.1.1.4'
Br Br -0.2901 2.4595 'International Tables Vol C Tables 4.2.6.8 and 6.1.1.4'
Cu Cu 0.3201 1.2651 'International Tables Vol C Tables 4.2.6.8 and 6.1.1.4'
N N 0.0061 0.0033 'International Tables Vol C Tables 4.2.6.8 and 6.1.1.4'
P P 0.1023 0.0942 'International Tables Vol C Tables 4.2.6.8 and 6.1.1.4'

loop_
_geom_angle_atom_site_label_1
_geom_angle_atom_site_label_2
_geom_angle_atom_site_label_3
_geom_angle
Cu1 Br1 Cu4 85.20(3)
Cu4 Br2 Cu2 68.69(3)
Cu4 Br3 Cu3 68.31(3)
Cu3 Br4 Cu2 80.52(3)
C1 Cu1 Br1 170.11(15)
C1 Cu1 Cu2 94.93(14)
Br1 Cu1 Cu2 91.52(3)
C1 Cu1 Cu3 95.51(14)
Br1 Cu1 Cu3 93.62(3)
Cu2 Cu1 Cu3 71.81(2)
P1 Cu2 Br4 125.90(5)
P1 Cu2 Br2 118.43(4)
Br4 Cu2 Br2 113.25(3)
P1 Cu2 Cu1 75.63(4)
Br4 Cu2 Cu1 92.78(3)
Br2 Cu2 Cu1 119.44(3)
P1 Cu2 Cu4 130.40(5)
Br4 Cu2 Cu4 92.49(3)
Br2 Cu2 Cu4 54.14(2)
Cu1 Cu2 Cu4 72.01(3)
P2 Cu3 Br3 120.86(4)
P2 Cu3 Br4 123.04(4)
Br3 Cu3 Br4 113.02(3)
P2 Cu3 Cu1 75.92(4)
Br3 Cu3 Cu1 120.49(3)
Br4 Cu3 Cu1 92.65(3)
P2 Cu3 Cu4 132.39(5)
Br3 Cu3 Cu4 54.51(2)
Br4 Cu3 Cu4 93.13(3)
Cu1 Cu3 Cu4 72.23(3)
Br3 Cu4 Br2 130.97(4)
Br3 Cu4 Br1 117.11(3)
Br2 Cu4 Br1 111.82(3)
Br3 Cu4 Cu3 57.18(2)
Br2 Cu4 Cu3 121.44(4)
Br1 Cu4 Cu3 90.14(3)
Br3 Cu4 Cu2 121.07(4)
Br2 Cu4 Cu2 57.18(2)
Br1 Cu4 Cu2 87.44(3)
Cu3 Cu4 Cu2 71.32(3)
C21 P1 C31 102.7(2)
C21 P1 C2 104.0(2)
C31 P1 C2 100.0(2)
C21 P1 Cu2 120.79(19)
C31 P1 Cu2 110.42(17)
C2 P1 Cu2 116.21(15)
C51 P2 C41 104.4(2)
C51 P2 C11 98.7(2)
C41 P2 C11 104.0(2)
C51 P2 Cu3 108.43(17)
C41 P2 Cu3 121.98(17)
C11 P2 Cu3 116.28(15)
C1 N1 C6 112.6(4)
C1 N1 C2 127.4(4)
C6 N1 C2 119.7(4)
C1 N2 C7 113.0(4)
C1 N2 C11 127.7(4)
C7 N2 C11 119.1(4)
N2 C1 N1 102.6(4)
N2 C1 Cu1 129.4(3)
N1 C1 Cu1 127.9(3)
C3 C2 N1 117.4(4)
C3 C2 P1 123.1(4)
N1 C2 P1 119.1(3)
C2 C3 C4 124.3(4)
C2 C3 H3 117.8
C4 C3 H3 117.8
C5 C4 C3 117.4(4)
C5 C4 C12 124.3(4)
C3 C4 C12 118.2(4)
C4 C5 C6 119.8(4)
C4 C5 H5 120.1
C6 C5 H5 120.1
C7 C6 N1 106.1(4)
C7 C6 C5 133.2(4)
N1 C6 C5 120.7(4)
C6 C7 N2 105.6(4)
C6 C7 C8 133.0(4)
N2 C7 C8 121.5(4)
C9 C8 C7 120.1(5)
C9 C8 H8 119.9
C7 C8 H8 119.9
C8 C9 C10 116.5(5)
C8 C9 C16 124.7(5)
C10 C9 C16 118.8(4)
C11 C10 C9 124.4(4)
C11 C10 H10 117.8
C9 C10 H10 117.8
C10 C11 N2 118.2(4)
C10 C11 P2 123.0(4)
N2 C11 P2 118.6(3)
C4 C12 C13 110.6(4)
C4 C12 C14 110.7(4)
C13 C12 C14 109.6(4)
C4 C12 C15 109.0(4)
C13 C12 C15 107.7(4)
C14 C12 C15 109.2(4)
C12 C13 H13A 109.5
C12 C13 H13B 109.5
H13A C13 H13B 109.5
C12 C13 H13C 109.5
H13A C13 H13C 109.5
H13B C13 H13C 109.5
C12 C14 H14A 109.5
C12 C14 H14B 109.5
H14A C14 H14B 109.5
C12 C14 H14C 109.5
H14A C14 H14C 109.5
H14B C14 H14C 109.5
C12 C15 H15A 109.5
C12 C15 H15B 109.5
H15A C15 H15B 109.5
C12 C15 H15C 109.5
H15A C15 H15C 109.5
H15B C15 H15C 109.5
C17 C16 C9 111.3(4)
C17 C16 C19 109.3(5)
C9 C16 C19 108.3(4)
C17 C16 C18 108.5(5)
C9 C16 C18 110.4(5)
C19 C16 C18 109.0(5)
C16 C17 H17A 109.5
C16 C17 H17B 109.5
H17A C17 H17B 109.5
C16 C17 H17C 109.5
H17A C17 H17C 109.5
H17B C17 H17C 109.5
C16 C18 H18A 109.5
C16 C18 H18B 109.5
H18A C18 H18B 109.5
C16 C18 H18C 109.5
H18A C18 H18C 109.5
H18B C18 H18C 109.5
C16 C19 H19A 109.5
C16 C19 H19B 109.5
H19A C19 H19B 109.5
C16 C19 H19C 109.5
H19A C19 H19C 109.5
H19B C19 H19C 109.5
C26 C21 C22 118.0(6)
C26 C21 P1 122.4(5)
C22 C21 P1 119.0(4)
C23 C22 C21 122.4(6)
C23 C22 H22 118.8
C21 C22 H22 118.8
C24 C23 C22 119.7(6)
C24 C23 H23 120.2
C22 C23 H23 120.2
C23 C24 C25 119.8(7)
C23 C24 H24 120.1
C25 C24 H24 120.1
C26 C25 C24 120.1(7)
C26 C25 H25 120.0
C24 C25 H25 120.0
C21 C26 C25 119.7(7)
C21 C26 H26 120.2
C25 C26 H26 120.2
C32 C31 C36 119.5(5)
C32 C31 P1 123.8(4)
C36 C31 P1 116.6(4)
C31 C32 C33 119.3(6)
C31 C32 H32 120.4
C33 C32 H32 120.4
C34 C33 C32 120.8(7)
C34 C33 H33 119.6
C32 C33 H33 119.6
C33 C34 C35 119.6(6)
C33 C34 H34 120.2
C35 C34 H34 120.2
C34 C35 C36 120.7(6)
C34 C35 H35 119.7
C36 C35 H35 119.7
C31 C36 C35 120.1(6)
C31 C36 H36 119.9
C35 C36 H36 119.9
C42 C41 C46 120.2(5)
C42 C41 P2 117.9(4)
C46 C41 P2 121.8(4)
C41 C42 C43 119.9(5)
C41 C42 H42 120.1
C43 C42 H42 120.1
C44 C43 C42 120.2(5)
C44 C43 H43 119.9
C42 C43 H43 119.9
C45 C44 C43 120.0(5)
C45 C44 H44 120.0
C43 C44 H44 120.0
C44 C45 C46 120.6(5)
C44 C45 H45 119.7
C46 C45 H45 119.7
C45 C46 C41 119.1(5)
C45 C46 H46 120.4
C41 C46 H46 120.4
C52 C51 C56 118.8(5)
C52 C51 P2 124.2(4)
C56 C51 P2 116.7(4)
C51 C52 C53 118.5(6)
C51 C52 H52 120.7
C53 C52 H52 120.7
C54 C53 C52 122.7(7)
C54 C53 H53 118.7
C52 C53 H53 118.7
C53 C54 C55 119.2(6)
C53 C54 H54 120.4
C55 C54 H54 120.4
C56 C55 C54 119.1(6)
C56 C55 H55 120.5
C54 C55 H55 120.5
C51 C56 C55 121.6(6)
C51 C56 H56 119.2
C55 C56 H56 119.2

loop_
_geom_bond_atom_site_label_1
_geom_bond_atom_site_label_2
_geom_bond_distance
Br1 Cu1 2.2579(8)
Br1 Cu4 2.4150(11)
Br2 Cu4 2.3554(8)
Br2 Cu2 2.4423(8)
Br3 Cu4 2.3526(8)
Br3 Cu3 2.4284(8)
Br4 Cu3 2.4307(8)
Br4 Cu2 2.4342(8)
Cu1 C1 1.885(5)
Cu1 Cu2 2.6762(8)
Cu1 Cu3 2.6848(9)
Cu2 P1 2.2363(13)
Cu2 Cu4 2.7075(9)
Cu3 P2 2.2258(13)
Cu3 Cu4 2.6848(10)
P1 C21 1.817(5)
P1 C31 1.824(5)
P1 C2 1.829(5)
P2 C51 1.828(5)
P2 C41 1.830(5)
P2 C11 1.832(5)
N1 C1 1.376(6)
N1 C6 1.397(6)
N1 C2 1.407(6)
N2 C1 1.369(6)
N2 C7 1.400(6)
N2 C11 1.401(6)
C2 C3 1.356(6)
C3 C4 1.435(7)
C3 H3 0.9500
C4 C5 1.361(6)
C4 C12 1.517(6)
C5 C6 1.421(6)
C5 H5 0.9500
C6 C7 1.379(7)
C7 C8 1.401(7)
C8 C9 1.386(7)
C8 H8 0.9500
C9 C10 1.427(7)
C9 C16 1.521(7)
C10 C11 1.359(7)
C10 H10 0.9500
C12 C13 1.523(8)
C12 C14 1.527(7)
C12 C15 1.538(7)
C13 H13A 0.9800
C13 H13B 0.9800
C13 H13C 0.9800
C14 H14A 0.9800
C14 H14B 0.9800
C14 H14C 0.9800
C15 H15A 0.9800
C15 H15B 0.9800
C15 H15C 0.9800
C16 C17 1.517(8)
C16 C19 1.529(8)
C16 C18 1.532(9)
C17 H17A 0.9800
C17 H17B 0.9800
C17 H17C 0.9800
C18 H18A 0.9800
C18 H18B 0.9800
C18 H18C 0.9800
C19 H19A 0.9800
C19 H19B 0.9800
C19 H19C 0.9800
C21 C26 1.379(9)
C21 C22 1.381(8)
C22 C23 1.371(8)
C22 H22 0.9500
C23 C24 1.342(10)
C23 H23 0.9500
C24 C25 1.395(11)
C24 H24 0.9500
C25 C26 1.389(10)
C25 H25 0.9500
C26 H26 0.9500
C31 C32 1.373(8)
C31 C36 1.386(7)
C32 C33 1.409(9)
C32 H32 0.9500
C33 C34 1.361(10)
C33 H33 0.9500
C34 C35 1.365(10)
C34 H34 0.9500
C35 C36 1.386(8)
C35 H35 0.9500
C36 H36 0.9500
C41 C42 1.374(7)
C41 C46 1.398(7)
C42 C43 1.393(7)
C42 H42 0.9500
C43 C44 1.378(8)
C43 H43 0.9500
C44 C45 1.374(9)
C44 H44 0.9500
C45 C46 1.393(8)
C45 H45 0.9500
C46 H46 0.9500
C51 C52 1.374(8)
C51 C56 1.375(7)
C52 C53 1.393(9)
C52 H52 0.9500
C53 C54 1.337(10)
C53 H53 0.9500
C54 C55 1.381(10)
C54 H54 0.9500
C55 C56 1.380(9)
C55 H55 0.9500
C56 H56 0.9500
